data_1573330
_journal_paper_doi 10.1107/S2056989024011319
_chemical_formula_iupac '[Pr Cl2 (H2 O)6] Cl'
_chemical_formula_moiety 'Pr Cl2 H12 O6 +, Cl -'
_chemical_formula_sum 'Cl3 H12 O6 Pr'
_chemical_formula_weight 355.36
_chemical_name_systematic
;
Hexaaquadichloridoprotactinium(III) chloride
;
_space_group_crystal_system monoclinic
_space_group_IT_number 13
_space_group_name_Hall '-P 2yc'
_space_group_name_H-M_alt 'P 1 2/c 1'
_atom_sites_solution_hydrogens difmap
_atom_sites_solution_primary dual
_audit_creation_method
;
Olex2 1.5
(compiled 2022.04.07 svn.rca3783a0 for OlexSys, GUI svn.r6498)
;
_cell_angle_alpha 90
_cell_angle_beta 127.3880(10)
_cell_angle_gamma 90
_cell_formula_units_Z 2
_cell_length_a 7.9997(3)
_cell_length_b 6.5647(2)
_cell_length_c 12.1734(4)
_cell_measurement_reflns_used 6065
_cell_measurement_temperature 100.00
_cell_measurement_theta_max 23.680
_cell_measurement_theta_min 2.529
_cell_volume 507.95(3)
_computing_cell_refinement
;
SAINT V8.40B (Bruker, 2016)
;
_computing_data_reduction
;
SAINT V8.40B (Bruker, 2016)
;
_computing_molecular_graphics
;
CrystalMaker (Palmer, 2014)
;
_computing_publication_material
;
PublCIF (Westrip, 2010)
;
_computing_structure_refinement
;
SHELXL 2018/1 (Sheldrick, 2015b)
;
_computing_structure_solution
;
SHELXT 2018/2 (Sheldrick, 2015a)
;
_diffrn_ambient_temperature 100.00
_diffrn_measured_fraction_theta_full 0.999
_diffrn_measured_fraction_theta_max 0.996
_diffrn_measurement_device_type 'Bruker D8 Venture Duo'
_diffrn_measurement_method \w
_diffrn_radiation_type AgK\a
_diffrn_radiation_wavelength 0.56086
_diffrn_reflns_av_R_equivalents 0.0584
_diffrn_reflns_av_unetI/netI 0.0240
_diffrn_reflns_limit_h_max 11
_diffrn_reflns_limit_h_min -11
_diffrn_reflns_limit_k_max 9
_diffrn_reflns_limit_k_min -9
_diffrn_reflns_limit_l_max 17
_diffrn_reflns_limit_l_min -17
_diffrn_reflns_number 15235
_diffrn_reflns_theta_full 19.665
_diffrn_reflns_theta_max 23.679
_diffrn_reflns_theta_min 2.529
_diffrn_source_current 0.9
_diffrn_source_power 0.045
_diffrn_source_voltage 50.0
_exptl_absorpt_coefficient_mu 2.904
_exptl_absorpt_correction_T_max 0.2569
_exptl_absorpt_correction_T_min 0.2183
_exptl_absorpt_correction_type multi-scan
_exptl_absorpt_process_details
;
SADABS-2016/2 (Bruker, 2016)
;
_exptl_crystal_colour green
_exptl_crystal_density_diffrn 2.323
_exptl_crystal_description plate
_exptl_crystal_F_000 340
_exptl_crystal_size_max 0.06
_exptl_crystal_size_mid 0.06
_exptl_crystal_size_min 0.05
_refine_diff_density_max 0.381
_refine_diff_density_min -0.387
_refine_ls_extinction_method none
_refine_ls_goodness_of_fit_ref 1.046
_refine_ls_hydrogen_treatment refall
_refine_ls_matrix_type full
_refine_ls_number_parameters 71
_refine_ls_number_reflns 1567
_refine_ls_number_restraints 0
_refine_ls_restrained_S_all 1.046
_refine_ls_R_factor_all 0.0156
_refine_ls_R_factor_gt 0.0136
_refine_ls_shift/su_max 0.000
_refine_ls_shift/su_mean 0.000
_refine_ls_structure_factor_coef Fsqd
_refine_ls_weighting_details 'w=1/[\s^2^(Fo^2^)+(0.0063P)^2^] where P=(Fo^2^+2Fc^2^)/3'
_refine_ls_weighting_scheme calc
_refine_ls_wR_factor_gt 0.0265
_refine_ls_wR_factor_ref 0.0269
_reflns_number_gt 1486
_reflns_number_total 1567
_reflns_threshold_expression 'I > 2\s(I)'
_cod_data_source_file hb8106.cif
_cod_data_source_block Pr
_cod_original_formula_sum 'Pr Cl3 H12 O6'
_cod_database_code 1573330
_shelx_space_group_comment
;
The symmetry employed for this shelxl refinement is uniquely defined
by the following loop, which should always be used as a source of
symmetry information in preference to the above space-group names.
They are only intended as comments.
;
_shelx_estimated_absorpt_t_min 0.840
_shelx_estimated_absorpt_t_max 0.880

loop_
_space_group_symop_operation_xyz
'x, y, z'
'-x, y, -z+1/2'
'-x, -y, -z'
'x, -y, z-1/2'

loop_
_atom_site_type_symbol
_atom_site_label
_atom_site_fract_x
_atom_site_fract_y
_atom_site_fract_z
_atom_site_U_iso_or_equiv
_atom_site_adp_type
_atom_site_calc_flag
_atom_site_occupancy
_atom_site_disorder_assembly
_atom_site_disorder_group
Pr Pr1 0.500000 0.14679(2) 0.250000 0.00584(3) Uani d 1 . .
Cl Cl1 0.29528(6) -0.17308(5) 0.05469(4) 0.01042(7) Uani d 1 . .
Cl Cl2 0.000000 0.62270(8) 0.250000 0.01100(10) Uani d 1 . .
O O1 0.1632(2) 0.29975(19) 0.05765(13) 0.0114(2) Uani d 1 . .
O O2 0.2337(2) 0.0446(2) 0.28224(14) 0.0120(2) Uani d 1 . .
O O3 0.4395(2) 0.42625(18) 0.35562(13) 0.0116(2) Uani d 1 . .
H H1A 0.063(4) 0.265(4) 0.044(3) 0.030(7) Uiso d 1 . .
H H1B 0.132(4) 0.327(3) -0.015(3) 0.027(7) Uiso d 1 . .
H H2A 0.251(4) 0.083(4) 0.348(3) 0.032(7) Uiso d 1 . .
H H2B 0.192(4) -0.065(4) 0.268(2) 0.025(6) Uiso d 1 . .
H H3A 0.508(4) 0.524(4) 0.384(2) 0.030(7) Uiso d 1 . .
H H3B 0.323(4) 0.454(4) 0.328(3) 0.027(7) Uiso d 1 . .

loop_
_atom_site_aniso_label
_atom_site_aniso_U_11
_atom_site_aniso_U_22
_atom_site_aniso_U_33
_atom_site_aniso_U_12
_atom_site_aniso_U_13
_atom_site_aniso_U_23
Pr1 0.00553(6) 0.00602(5) 0.00598(6) 0.000 0.00349(5) 0.000
Cl1 0.00986(19) 0.00979(16) 0.01028(17) -0.00112(13) 0.00542(15) -0.00229(13)
Cl2 0.0102(3) 0.0119(2) 0.0114(2) 0.000 0.0068(2) 0.000
O1 0.0075(6) 0.0150(6) 0.0101(6) 0.0006(5) 0.0046(5) 0.0029(4)
O2 0.0139(7) 0.0124(6) 0.0140(6) -0.0029(5) 0.0107(6) -0.0020(5)
O3 0.0089(6) 0.0101(5) 0.0159(6) -0.0013(5) 0.0076(5) -0.0040(5)

loop_
_atom_type_symbol
_atom_type_description
_atom_type_scat_dispersion_real
_atom_type_scat_dispersion_imag
_atom_type_scat_source
Cl Cl 0.1009 0.0992 'International Tables Vol C Tables 4.2.6.8 and 6.1.1.4'
H H 0.0000 0.0000 'International Tables Vol C Tables 4.2.6.8 and 6.1.1.4'
O O 0.0058 0.0036 'International Tables Vol C Tables 4.2.6.8 and 6.1.1.4'
Pr Pr -0.4898 1.8751 'International Tables Vol C Tables 4.2.6.8 and 6.1.1.4'

loop_
_geom_angle_atom_site_label_1
_geom_angle_atom_site_label_2
_geom_angle_atom_site_label_3
_geom_angle_site_symmetry_1
_geom_angle_site_symmetry_3
_geom_angle
_geom_angle_publ_flag
Cl1 Pr1 Cl1 . 2_655 84.250(16) ?
O1 Pr1 Cl1 . 2_655 147.16(3) ?
O1 Pr1 Cl1 2_655 . 147.16(3) ?
O1 Pr1 Cl1 2_655 2_655 76.31(3) ?
O1 Pr1 Cl1 . . 76.31(3) ?
O1 Pr1 O1 2_655 . 131.98(6) ?
O1 Pr1 O2 . 2_655 120.50(4) ?
O1 Pr1 O2 . . 73.29(4) ?
O1 Pr1 O2 2_655 2_655 73.29(4) ?
O1 Pr1 O2 2_655 . 120.50(4) ?
O2 Pr1 Cl1 2_655 . 77.35(3) ?
O2 Pr1 Cl1 . 2_655 77.35(3) ?
O2 Pr1 Cl1 2_655 2_655 79.51(3) ?
O2 Pr1 Cl1 . . 79.51(3) ?
O2 Pr1 O2 2_655 . 148.63(6) ?
O3 Pr1 Cl1 . . 142.92(3) ?
O3 Pr1 Cl1 . 2_655 108.20(3) ?
O3 Pr1 Cl1 2_655 . 108.20(3) ?
O3 Pr1 Cl1 2_655 2_655 142.92(3) ?
O3 Pr1 O1 2_655 . 69.35(5) ?
O3 Pr1 O1 . . 75.14(4) ?
O3 Pr1 O1 2_655 2_655 75.14(4) ?
O3 Pr1 O1 . 2_655 69.35(5) ?
O3 Pr1 O2 . 2_655 138.35(4) ?
O3 Pr1 O2 2_655 . 138.35(4) ?
O3 Pr1 O2 2_655 2_655 69.97(4) ?
O3 Pr1 O2 . . 69.97(4) ?
O3 Pr1 O3 2_655 . 83.09(6) ?
Pr1 O1 H1A . . 119(2) ?
Pr1 O1 H1B . . 125.5(19) ?
H1A O1 H1B . . 105(3) ?
Pr1 O2 H2A . . 117(2) ?
Pr1 O2 H2B . . 121.3(18) ?
H2A O2 H2B . . 108(2) ?
Pr1 O3 H3A . . 122.8(18) ?
Pr1 O3 H3B . . 120.2(17) ?
H3A O3 H3B . . 109(2) ?

loop_
_geom_bond_atom_site_label_1
_geom_bond_atom_site_label_2
_geom_bond_site_symmetry_2
_geom_bond_distance
_geom_bond_publ_flag
Pr1 Cl1 2_655 2.8312(4) ?
Pr1 Cl1 . 2.8312(4) ?
Pr1 O1 2_655 2.4677(13) ?
Pr1 O1 . 2.4677(13) ?
Pr1 O2 . 2.4818(13) ?
Pr1 O2 2_655 2.4817(13) ?
Pr1 O3 . 2.4513(12) ?
Pr1 O3 2_655 2.4513(12) ?
O1 H1A . 0.75(3) ?
O1 H1B . 0.78(3) ?
O2 H2A . 0.76(3) ?
O2 H2B . 0.77(2) ?
O3 H3A . 0.78(3) ?
O3 H3B . 0.80(3) ?

loop_
_geom_hbond_atom_site_label_D
_geom_hbond_atom_site_label_H
_geom_hbond_atom_site_label_A
_geom_hbond_site_symmetry_A
_geom_hbond_distance_DH
_geom_hbond_distance_HA
_geom_hbond_distance_DA
_geom_hbond_angle_DHA
_geom_hbond_publ_flag
O1 H1A Cl1 3 0.75(3) 2.42(3) 3.1498(14) 166(3) yes
O1 H1B Cl2 3_565 0.78(3) 2.40(3) 3.1706(13) 172(2) yes
O2 H2A Cl1 4_556 0.76(3) 2.40(3) 3.1575(13) 175(2) yes
O2 H2B Cl2 1_545 0.77(2) 2.49(2) 3.2291(14) 163(2) yes
O3 H3A Cl1 2_665 0.78(3) 2.36(3) 3.1303(14) 174(2) yes
O3 H3B Cl2 . 0.80(3) 2.41(3) 3.1919(14) 166(2) yes
